data_7058643
loop_
_publ_author_name
'Maruyama, Tatsuya'
'Namekata, Akimi'
'Sakiyama, Hiroshi'
'Kikukawa, Yuji'
'Hayashi, Yoshihito'

_publ_section_title
;
 Redox active mixed-valence hexamanganese double-cubane complexes
 supported by tetravanadates
;
_journal_name_full 'New Journal of Chemistry'
_journal_paper_doi 10.1039/C9NJ02437A
_journal_year 2019
_chemical_formula_sum 'C69 H149 Mn6 N11 O47 V8'
_chemical_formula_weight 2622.14
_space_group_crystal_system triclinic
_space_group_IT_number 2
_space_group_name_Hall '-P 1'
_space_group_name_H-M_alt 'P -1'
_symmetry_space_group_name_Hall '-P 1'
_symmetry_space_group_name_H-M 'P -1'
_atom_sites_solution_hydrogens mixed
_audit_creation_method SHELXL-2016/4
_audit_update_record
;
2019-03-11 deposited with the CCDC.    2019-07-12 downloaded from the CCDC.
;
_cell_angle_alpha 84.8770(10)
_cell_angle_beta 88.8120(10)
_cell_angle_gamma 65.6960(10)
_cell_formula_units_Z 2
_cell_length_a 14.8347(4)
_cell_length_b 14.9350(4)
_cell_length_c 26.9416(6)
_cell_measurement_reflns_used 9855
_cell_measurement_temperature 90(2)
_cell_measurement_theta_max 72.57
_cell_measurement_theta_min 3.27
_cell_volume 5417.5(2)
_computing_cell_refinement 'SAINT (Bruker AXS)'
_computing_data_collection 'APEX3 (Bruker AXS)'
_computing_data_reduction 'SAINT (Bruker AXS)'
_computing_molecular_graphics 'shelXle (H?bschle et al., 2011)'
_computing_publication_material 'APEX3 (Bruker AXS)'
_computing_structure_refinement 'SHELXL-2016/4 (Sheldrick, 2016)'
_computing_structure_solution 'SHELXT 2014/5 (Sheldrick, 2014)'
_diffrn_ambient_temperature 90(2)
_diffrn_measured_fraction_theta_full 0.976
_diffrn_measured_fraction_theta_max 0.961
_diffrn_measurement_device_type 'Bruker D8 goniometer'
_diffrn_measurement_method 'omega scans'
_diffrn_radiation_type CuK\a
_diffrn_radiation_wavelength 1.54178
_diffrn_reflns_av_R_equivalents 0.0525
_diffrn_reflns_av_unetI/netI 0.0730
_diffrn_reflns_Laue_measured_fraction_full 0.976
_diffrn_reflns_Laue_measured_fraction_max 0.961
_diffrn_reflns_limit_h_max 18
_diffrn_reflns_limit_h_min -18
_diffrn_reflns_limit_k_max 18
_diffrn_reflns_limit_k_min -18
_diffrn_reflns_limit_l_max 32
_diffrn_reflns_limit_l_min -33
_diffrn_reflns_number 42834
_diffrn_reflns_point_group_measured_fraction_full 0.976
_diffrn_reflns_point_group_measured_fraction_max 0.961
_diffrn_reflns_theta_full 67.679
_diffrn_reflns_theta_max 72.638
_diffrn_reflns_theta_min 3.260
_diffrn_source 'Bruker Turbo X-ray Source'
_exptl_absorpt_coefficient_mu 11.743
_exptl_absorpt_correction_T_max 0.7536
_exptl_absorpt_correction_T_min 0.5804
_exptl_absorpt_correction_type multi-scan
_exptl_crystal_colour Red
_exptl_crystal_density_diffrn 1.607
_exptl_crystal_description Block
_exptl_crystal_F_000 2700
_exptl_crystal_size_max 0.030
_exptl_crystal_size_mid 0.030
_exptl_crystal_size_min 0.010
_refine_diff_density_max 0.978
_refine_diff_density_min -1.063
_refine_diff_density_rms 0.110
_refine_ls_extinction_method none
_refine_ls_goodness_of_fit_ref 1.031
_refine_ls_hydrogen_treatment mixed
_refine_ls_matrix_type full
_refine_ls_number_parameters 1301
_refine_ls_number_reflns 20700
_refine_ls_number_restraints 24
_refine_ls_restrained_S_all 1.035
_refine_ls_R_factor_all 0.0706
_refine_ls_R_factor_gt 0.0501
_refine_ls_shift/su_max 0.002
_refine_ls_shift/su_mean 0.000
_refine_ls_structure_factor_coef Fsqd
_refine_ls_weighting_details 'w=1/[\s^2^(Fo^2^)+(0.0659P)^2^+3.7488P] where P=(Fo^2^+2Fc^2^)/3'
_refine_ls_weighting_scheme calc
_refine_ls_wR_factor_gt 0.1282
_refine_ls_wR_factor_ref 0.1408
_reflns_Friedel_coverage 0.000
_reflns_number_gt 15747
_reflns_number_total 20700
_reflns_threshold_expression 'I > 2\s(I)'
_cod_data_source_file c9nj02437a2.cif
_cod_data_source_block 1(p-MePhCO2)
_cod_depositor_comments
;
The following automatic conversions were performed:

'_exptl_absorpt_correction_type' value 'Multi-scan' changed to
'multi-scan' according to
/home/data/users/saulius/crontab/automatic-downloads/rss-feeds/RSC/lib/dictionaries/cif_core.dic
dictionary named 'cif_core.dic' version 2.4.2 from 2011-04-26.

Automatic conversion script
Id: cif_fix_values 4973 2017-02-22 13:04:09Z antanas 
;
_cod_database_code 7058643
_shelx_shelxl_version_number 2016/4
_shelx_space_group_comment
;
The symmetry employed for this shelxl refinement is uniquely defined
by the following loop, which should always be used as a source of
symmetry information in preference to the above space-group names.
They are only intended as comments.
;
_shelx_estimated_absorpt_t_min 0.720
_shelx_estimated_absorpt_t_max 0.892

loop_
_space_group_symop_operation_xyz
'x, y, z'
'-x, -y, -z'

loop_
_atom_site_label
_atom_site_type_symbol
_atom_site_fract_x
_atom_site_fract_y
_atom_site_fract_z
_atom_site_U_iso_or_equiv
_atom_site_adp_type
_atom_site_occupancy
_atom_site_site_symmetry_order
_atom_site_calc_flag
_atom_site_refinement_flags_posn
_atom_site_refinement_flags_adp
MN1 Mn -0.03140(4) 0.65937(4) 0.93708(2) 0.01347(12) Uani 1 1 d . .
MN2 Mn 0.18333(4) 0.37531(4) 1.00991(2) 0.01534(12) Uani 1 1 d . .
MN3 Mn 0.01347(4) 0.55164(4) 1.04100(2) 0.01396(12) Uani 1 1 d . .
V1 V 0.22907(5) 0.55742(5) 1.03711(2) 0.01815(14) Uani 1 1 d . .
V2 V 0.16433(5) 0.71400(5) 0.93463(2) 0.01761(14) Uani 1 1 d . .
V3 V 0.13475(5) 0.59777(5) 0.84602(2) 0.01722(14) Uani 1 1 d . .
V4 V 0.18169(5) 0.36948(5) 0.89075(2) 0.01622(13) Uani 1 1 d . .
O1 O 0.15817(19) 0.21048(19) 1.09183(10) 0.0206(6) Uani 1 1 d . .
O2 O 0.2748(2) 0.2346(2) 1.04511(10) 0.0249(6) Uani 1 1 d . .
O3 O -0.07913(18) 0.66740(18) 1.00372(9) 0.0151(5) Uani 1 1 d . .
O4 O -0.10340(18) 0.57892(18) 0.93239(9) 0.0155(5) Uani 1 1 d . .
O5 O 0.07132(19) 0.51254(19) 0.97705(10) 0.0200(5) Uani 1 1 d . .
O6 O 0.26981(19) 0.43539(19) 1.02637(10) 0.0201(5) Uani 1 1 d . .
O7 O 0.1075(2) 0.60339(19) 1.05592(10) 0.0224(6) Uani 1 1 d . .
O8 O 0.2977(2) 0.5669(2) 1.08031(11) 0.0312(7) Uani 1 1 d . .
O9 O 0.2426(2) 0.6303(2) 0.98169(10) 0.0247(6) Uani 1 1 d . .
O10 O 0.04388(19) 0.73735(19) 0.94629(10) 0.0192(5) Uani 1 1 d . .
O11 O 0.1794(2) 0.8157(2) 0.93091(11) 0.0282(6) Uani 1 1 d . .
O12 O 0.1964(2) 0.6606(2) 0.87604(11) 0.0261(6) Uani 1 1 d . .
O13 O 0.02100(19) 0.63347(19) 0.87050(9) 0.0194(5) Uani 1 1 d . .
O14 O 0.1219(2) 0.6337(2) 0.78664(10) 0.0264(6) Uani 1 1 d . .
O15 O 0.20278(19) 0.4686(2) 0.85453(10) 0.0223(6) Uani 1 1 d . .
O16 O 0.0566(2) 0.4055(2) 0.89954(10) 0.0210(6) Uani 1 1 d . .
O17 O 0.2230(2) 0.2728(2) 0.85948(11) 0.0301(7) Uani 1 1 d . .
O18 O 0.24385(19) 0.3388(2) 0.94714(10) 0.0212(6) Uani 1 1 d . .
C1 C 0.2459(3) 0.1891(3) 1.07971(14) 0.0205(8) Uani 1 1 d . .
C2 C 0.3260(3) 0.1040(3) 1.10874(15) 0.0227(8) Uani 1 1 d . .
C3 C 0.4254(3) 0.0789(4) 1.09859(18) 0.0337(10) Uani 1 1 d . .
H3 H 0.443401 0.113114 1.071496 0.040 Uiso 1 1 calc R U
C4 C 0.4983(3) 0.0041(4) 1.1278(2) 0.0402(12) Uani 1 1 d . .
H4 H 0.565894 -0.012109 1.120477 0.048 Uiso 1 1 calc R U
C5 C 0.4749(3) -0.0471(4) 1.16735(18) 0.0371(11) Uani 1 1 d . .
C6 C 0.3752(4) -0.0235(4) 1.1762(2) 0.0429(12) Uani 1 1 d . .
H6 H 0.357256 -0.059067 1.202672 0.051 Uiso 1 1 calc R U
C7 C 0.3026(3) 0.0501(3) 1.14753(18) 0.0367(11) Uani 1 1 d . .
H7 H 0.235208 0.064451 1.154261 0.044 Uiso 1 1 calc R U
C8 C 0.5537(4) -0.1262(4) 1.2003(2) 0.0546(16) Uani 1 1 d . .
H8A H 0.525294 -0.167640 1.218876 0.082 Uiso 1 1 calc R U
H8B H 0.579379 -0.095561 1.223798 0.082 Uiso 1 1 calc R U
H8C H 0.607699 -0.167003 1.179731 0.082 Uiso 1 1 calc R U
MN4 Mn 0.03955(4) 0.34547(4) 0.56568(2) 0.01406(12) Uani 1 1 d . .
MN5 Mn 0.18573(4) 0.39353(4) 0.51347(2) 0.01677(13) Uani 1 1 d . .
MN6 Mn 0.00131(4) 0.56051(4) 0.54128(2) 0.01568(13) Uani 1 1 d . .
V5 V 0.20685(5) 0.58936(5) 0.54338(2) 0.01708(14) Uani 1 1 d . .
V6 V 0.14153(5) 0.73401(5) 0.43920(2) 0.01659(14) Uani 1 1 d . .
V7 V 0.13786(5) 0.60520(4) 0.35035(2) 0.01509(13) Uani 1 1 d . .
V8 V 0.19957(5) 0.37227(5) 0.39431(2) 0.01713(14) Uani 1 1 d . .
O19 O 0.1716(2) 0.22588(19) 0.59701(10) 0.0220(6) Uani 1 1 d . .
O20 O 0.2848(2) 0.2657(2) 0.55526(10) 0.0251(6) Uani 1 1 d . .
O21 O 0.09546(18) 0.33415(18) 0.50075(9) 0.0160(5) Uani 1 1 d . .
O22 O 0.09895(18) 0.43697(18) 0.56968(9) 0.0157(5) Uani 1 1 d . .
O23 O -0.0703(2) 0.4832(2) 0.52311(10) 0.0239(6) Uani 1 1 d . .
O24 O 0.2583(2) 0.4690(2) 0.52919(10) 0.0226(6) Uani 1 1 d . .
O25 O 0.0836(2) 0.6254(2) 0.55691(11) 0.0250(6) Uani 1 1 d . .
O26 O 0.2648(2) 0.6003(2) 0.59135(10) 0.0303(7) Uani 1 1 d . .
O27 O 0.2182(2) 0.6730(2) 0.49183(10) 0.0231(6) Uani 1 1 d . .
O28 O 0.0250(2) 0.74109(19) 0.44626(9) 0.0197(5) Uani 1 1 d . .
O29 O 0.1352(2) 0.8449(2) 0.42876(11) 0.0294(7) Uani 1 1 d . .
O30 O 0.1923(2) 0.6676(2) 0.38602(10) 0.0247(6) Uani 1 1 d . .
O31 O 0.02011(19) 0.63397(19) 0.36912(10) 0.0192(5) Uani 1 1 d . .
O32 O 0.1353(2) 0.6454(2) 0.29216(10) 0.0224(6) Uani 1 1 d . .
O33 O 0.21072(19) 0.4766(2) 0.35760(10) 0.0212(6) Uani 1 1 d . .
O34 O 0.0775(2) 0.3931(2) 0.40114(11) 0.0292(7) Uani 1 1 d . .
O35 O 0.2582(2) 0.2756(2) 0.36453(11) 0.0304(7) Uani 1 1 d . .
O36 O 0.25338(18) 0.35334(19) 0.45258(10) 0.0193(5) Uani 1 1 d . .
C9 C 0.2592(3) 0.2139(3) 0.58769(14) 0.0214(8) Uani 1 1 d . .
C10 C 0.3402(3) 0.1324(3) 0.61747(15) 0.0235(8) Uani 1 1 d . .
C11 C 0.4394(3) 0.1162(3) 0.61114(17) 0.0300(9) Uani 1 1 d . .
H11 H 0.456676 0.154169 0.585615 0.036 Uiso 1 1 calc R U
C12 C 0.5125(3) 0.0455(4) 0.64170(18) 0.0347(11) Uani 1 1 d . .
H12 H 0.579342 0.036230 0.637246 0.042 Uiso 1 1 calc R U
C13 C 0.4898(3) -0.0126(4) 0.67895(18) 0.0351(10) Uani 1 1 d . .
C14 C 0.3910(3) 0.0034(3) 0.68531(18) 0.0313(10) Uani 1 1 d . .
H14 H 0.373884 -0.035106 0.710606 0.038 Uiso 1 1 calc R U
C15 C 0.3178(3) 0.0748(3) 0.65503(16) 0.0271(9) Uani 1 1 d . .
H15 H 0.250878 0.084833 0.659933 0.033 Uiso 1 1 calc R U
C16 C 0.5711(4) -0.0917(4) 0.7112(2) 0.0497(14) Uani 1 1 d . .
H16A H 0.541574 -0.117675 0.738542 0.074 Uiso 1 1 calc R U
H16B H 0.613240 -0.063449 0.724869 0.074 Uiso 1 1 calc R U
H16C H 0.610985 -0.145269 0.690999 0.074 Uiso 1 1 calc R U
N1 N -0.0504(2) 0.8773(2) 1.10215(12) 0.0225(7) Uani 1 1 d . .
C17 C 0.0318(3) 0.9101(3) 1.08816(17) 0.0272(9) Uani 1 1 d . .
H17A H 0.003265 0.972532 1.066422 0.033 Uiso 1 1 calc R U
H17B H 0.057137 0.924061 1.118906 0.033 Uiso 1 1 calc R U
C18 C 0.1181(4) 0.8365(4) 1.0617(2) 0.0408(12) Uani 1 1 d . .
H18A H 0.166106 0.864696 1.053002 0.061 Uiso 1 1 calc R U
H18B H 0.094091 0.821553 1.031219 0.061 Uiso 1 1 calc R U
H18C H 0.149995 0.775759 1.083664 0.061 Uiso 1 1 calc R U
C19 C -0.0136(3) 0.7828(3) 1.13678(16) 0.0265(9) Uani 1 1 d . .
H19A H -0.070202 0.765709 1.145117 0.032 Uiso 1 1 calc R U
H19B H 0.034731 0.728899 1.118710 0.032 Uiso 1 1 calc R U
C20 C 0.0345(5) 0.7878(4) 1.18470(19) 0.0471(14) Uani 1 1 d . .
H20A H 0.053878 0.725003 1.205204 0.071 Uiso 1 1 calc R U
H20B H -0.012480 0.841183 1.202939 0.071 Uiso 1 1 calc R U
H20C H 0.093241 0.800568 1.177054 0.071 Uiso 1 1 calc R U
C21 C -0.1288(3) 0.9628(3) 1.12670(16) 0.0267(9) Uani 1 1 d . .
H21A H -0.099523 0.972952 1.157256 0.032 Uiso 1 1 calc R U
H21B H -0.146793 1.023370 1.103754 0.032 Uiso 1 1 calc R U
C22 C -0.2218(4) 0.9498(4) 1.1405(2) 0.0416(12) Uani 1 1 d . .
H22A H -0.265739 1.005792 1.158132 0.062 Uiso 1 1 calc R U
H22B H -0.204844 0.888573 1.162131 0.062 Uiso 1 1 calc R U
H22C H -0.255264 0.946467 1.110179 0.062 Uiso 1 1 calc R U
C23 C -0.0909(3) 0.8531(3) 1.05585(15) 0.0280(9) Uani 1 1 d . .
H23A H -0.038215 0.794767 1.042617 0.034 Uiso 1 1 calc R U
H23B H -0.146142 0.834897 1.065882 0.034 Uiso 1 1 calc R U
C24 C -0.1274(4) 0.9360(4) 1.01438(17) 0.0394(11) Uani 1 1 d . .
H24A H -0.156133 0.916052 0.987248 0.059 Uiso 1 1 calc R U
H24B H -0.071924 0.950390 1.001811 0.059 Uiso 1 1 calc R U
H24C H -0.177882 0.995090 1.027294 0.059 Uiso 1 1 calc R U
N2 N 0.2279(3) 0.4105(2) 1.20089(12) 0.0239(7) Uani 1 1 d . .
C25 C 0.1282(3) 0.4837(3) 1.17799(15) 0.0266(9) Uani 1 1 d . .
H25A H 0.138371 0.537700 1.158073 0.032 Uiso 1 1 calc R U
H25B H 0.104796 0.449520 1.154904 0.032 Uiso 1 1 calc R U
C26 C 0.0485(3) 0.5283(3) 1.21527(17) 0.0320(10) Uani 1 1 d . .
H26A H -0.010197 0.579100 1.197991 0.048 Uiso 1 1 calc R U
H26B H 0.072596 0.558016 1.239947 0.048 Uiso 1 1 calc R U
H26C H 0.031216 0.476696 1.232125 0.048 Uiso 1 1 calc R U
C27 C 0.2157(4) 0.3352(3) 1.23798(17) 0.0318(10) Uani 1 1 d . .
H27A H 0.176716 0.369468 1.266149 0.038 Uiso 1 1 calc R U
H27B H 0.281863 0.289230 1.251333 0.038 Uiso 1 1 calc R U
C28 C 0.1650(4) 0.2747(4) 1.2176(2) 0.0421(12) Uani 1 1 d . .
H28A H 0.160985 0.227222 1.244162 0.063 Uiso 1 1 calc R U
H28B H 0.203497 0.239151 1.190073 0.063 Uiso 1 1 calc R U
H28C H 0.098236 0.318900 1.205530 0.063 Uiso 1 1 calc R U
C29 C 0.2884(3) 0.3650(3) 1.15666(15) 0.0300(9) Uani 1 1 d . .
H29A H 0.251126 0.336980 1.137778 0.036 Uiso 1 1 calc R U
H29B H 0.295833 0.417969 1.134454 0.036 Uiso 1 1 calc R U
C30 C 0.3901(4) 0.2851(4) 1.1693(2) 0.0469(13) Uani 1 1 d . .
H30A H 0.423886 0.260428 1.138448 0.070 Uiso 1 1 calc R U
H30B H 0.383924 0.230842 1.190187 0.070 Uiso 1 1 calc R U
H30C H 0.428585 0.312111 1.187282 0.070 Uiso 1 1 calc R U
C31 C 0.2768(3) 0.4619(3) 1.22944(16) 0.0280(9) Uani 1 1 d . .
H31A H 0.232407 0.493504 1.256659 0.034 Uiso 1 1 calc R U
H31B H 0.338468 0.411022 1.245148 0.034 Uiso 1 1 calc R U
C32 C 0.3023(4) 0.5391(4) 1.2003(2) 0.0471(13) Uani 1 1 d . .
H32A H 0.333221 0.566950 1.222711 0.071 Uiso 1 1 calc R U
H32B H 0.241897 0.591609 1.185401 0.071 Uiso 1 1 calc R U
H32C H 0.348437 0.508848 1.173933 0.071 Uiso 1 1 calc R U
N3 N 0.4667(3) 0.7109(3) 1.04971(14) 0.0287(8) Uani 1 1 d . .
C33 C 0.3913(3) 0.7283(4) 1.09105(19) 0.0358(11) Uani 1 1 d . .
H33A H 0.336254 0.793700 1.083090 0.043 Uiso 1 1 calc R U
H33B H 0.363773 0.678218 1.090752 0.043 Uiso 1 1 calc R U
C34 C 0.4284(5) 0.7249(5) 1.1431(2) 0.0564(15) Uani 1 1 d . .
H34A H 0.373515 0.739294 1.166311 0.085 Uiso 1 1 calc R U
H34B H 0.455981 0.774135 1.144185 0.085 Uiso 1 1 calc R U
H34C H 0.479900 0.659096 1.152580 0.085 Uiso 1 1 calc R U
C35 C 0.5600(3) 0.6174(4) 1.0632(2) 0.0363(11) Uani 1 1 d . .
H35A H 0.606234 0.607016 1.035083 0.044 Uiso 1 1 calc R U
H35B H 0.592545 0.627880 1.092479 0.044 Uiso 1 1 calc R U
C36 C 0.5429(4) 0.5252(4) 1.0749(2) 0.0462(13) Uani 1 1 d . .
H36A H 0.605710 0.469977 1.085075 0.069 Uiso 1 1 calc R U
H36B H 0.516410 0.510394 1.045152 0.069 Uiso 1 1 calc R U
H36C H 0.495606 0.535077 1.101960 0.069 Uiso 1 1 calc R U
C37 C 0.4164(3) 0.7023(3) 1.00346(18) 0.0339(10) Uani 1 1 d . .
H37A H 0.352212 0.760372 0.998743 0.041 Uiso 1 1 calc R U
H37B H 0.402172 0.642996 1.008850 0.041 Uiso 1 1 calc R U
C38 C 0.4748(4) 0.6955(4) 0.95604(19) 0.0420(12) Uani 1 1 d . .
H38A H 0.437784 0.687604 0.928268 0.063 Uiso 1 1 calc R U
H38B H 0.538806 0.638542 0.960228 0.063 Uiso 1 1 calc R U
H38C H 0.485483 0.755837 0.948952 0.063 Uiso 1 1 calc R U
C39 C 0.5010(4) 0.7937(4) 1.0419(2) 0.0385(11) Uani 1 1 d . .
H39A H 0.530770 0.798556 1.073570 0.046 Uiso 1 1 calc R U
H39B H 0.553575 0.776109 1.016722 0.046 Uiso 1 1 calc R U
C40 C 0.4214(4) 0.8936(4) 1.0253(2) 0.0477(13) Uani 1 1 d . .
H40A H 0.450420 0.942035 1.020797 0.072 Uiso 1 1 calc R U
H40B H 0.370217 0.913506 1.050665 0.072 Uiso 1 1 calc R U
H40C H 0.391910 0.890332 0.993704 0.072 Uiso 1 1 calc R U
N4 N 0.2762(2) 0.3978(2) 0.70545(12) 0.0216(7) Uani 1 1 d . .
C41 C 0.2389(3) 0.3516(3) 0.74911(14) 0.0252(9) Uani 1 1 d . .
H41A H 0.292815 0.320479 0.774382 0.030 Uiso 1 1 calc R U
H41B H 0.183833 0.404690 0.764547 0.030 Uiso 1 1 calc R U
C42 C 0.2032(4) 0.2750(3) 0.73605(18) 0.0353(10) Uani 1 1 d . .
H42A H 0.176732 0.252305 0.765838 0.053 Uiso 1 1 calc R U
H42B H 0.258531 0.218962 0.723615 0.053 Uiso 1 1 calc R U
H42C H 0.151112 0.304172 0.710256 0.053 Uiso 1 1 calc R U
C43 C 0.1981(3) 0.4414(4) 0.66413(15) 0.0315(10) Uani 1 1 d . .
H43A H 0.194334 0.386971 0.647138 0.038 Uiso 1 1 calc R U
H43B H 0.219115 0.481739 0.639296 0.038 Uiso 1 1 calc R U
C44 C 0.0953(3) 0.5055(4) 0.68215(16) 0.0325(10) Uani 1 1 d . .
H44A H 0.053599 0.545069 0.653602 0.049 Uiso 1 1 calc R U
H44B H 0.100578 0.549364 0.705800 0.049 Uiso 1 1 calc R U
H44C H 0.065557 0.463233 0.698604 0.049 Uiso 1 1 calc R U
C45 C 0.3680(3) 0.3198(3) 0.68517(16) 0.0289(9) Uani 1 1 d . .
H45A H 0.350826 0.267429 0.673911 0.035 Uiso 1 1 calc R U
H45B H 0.417598 0.289562 0.712602 0.035 Uiso 1 1 calc R U
C46 C 0.4154(3) 0.3573(4) 0.64195(17) 0.0346(10) Uani 1 1 d . .
H46A H 0.471428 0.301593 0.629680 0.052 Uiso 1 1 calc R U
H46B H 0.438807 0.404560 0.653485 0.052 Uiso 1 1 calc R U
H46C H 0.366415 0.389742 0.614983 0.052 Uiso 1 1 calc R U
C47 C 0.2981(3) 0.4809(3) 0.72308(17) 0.0293(9) Uani 1 1 d . .
H47A H 0.316183 0.514690 0.693816 0.035 Uiso 1 1 calc R U
H47B H 0.236748 0.529435 0.736715 0.035 Uiso 1 1 calc R U
C48 C 0.3798(3) 0.4498(4) 0.7622(2) 0.0394(11) Uani 1 1 d . .
H48A H 0.386292 0.508374 0.772275 0.059 Uiso 1 1 calc R U
H48B H 0.442324 0.405718 0.748379 0.059 Uiso 1 1 calc R U
H48C H 0.363487 0.415324 0.791302 0.059 Uiso 1 1 calc R U
N5 N 0.1821(2) 0.0696(2) 0.45622(12) 0.0216(7) Uani 1 1 d . .
C49 C 0.2444(3) 0.1254(3) 0.46654(16) 0.0270(9) Uani 1 1 d . .
H49A H 0.214291 0.166517 0.494329 0.032 Uiso 1 1 calc R U
H49B H 0.240885 0.170565 0.436716 0.032 Uiso 1 1 calc R U
C50 C 0.3529(3) 0.0624(4) 0.4797(2) 0.0385(11) Uani 1 1 d . .
H50A H 0.387605 0.105271 0.482292 0.058 Uiso 1 1 calc R U
H50B H 0.382911 0.017968 0.453567 0.058 Uiso 1 1 calc R U
H50C H 0.358055 0.023500 0.511596 0.058 Uiso 1 1 calc R U
C51 C 0.2147(3) 0.0170(3) 0.40878(16) 0.0268(9) Uani 1 1 d . .
H51A H 0.285880 -0.027195 0.412377 0.032 Uiso 1 1 calc R U
H51B H 0.178297 -0.024980 0.405848 0.032 Uiso 1 1 calc R U
C52 C 0.1993(3) 0.0828(3) 0.36083(16) 0.0293(9) Uani 1 1 d . .
H52A H 0.234490 0.042826 0.333899 0.044 Uiso 1 1 calc R U
H52B H 0.224914 0.132582 0.365057 0.044 Uiso 1 1 calc R U
H52C H 0.128489 0.115548 0.352464 0.044 Uiso 1 1 calc R U
C53 C 0.0760(3) 0.1476(3) 0.45135(16) 0.0250(8) Uani 1 1 d . .
H53A H 0.059586 0.182611 0.482032 0.030 Uiso 1 1 calc R U
H53B H 0.071838 0.196501 0.423162 0.030 Uiso 1 1 calc R U
C54 C -0.0007(3) 0.1077(3) 0.44304(17) 0.0305(9) Uani 1 1 d . .
H54A H -0.066560 0.162162 0.440455 0.046 Uiso 1 1 calc R U
H54B H 0.001480 0.060340 0.471131 0.046 Uiso 1 1 calc R U
H54C H 0.013428 0.074671 0.412150 0.046 Uiso 1 1 calc R U
C55 C 0.1931(3) -0.0102(3) 0.49761(15) 0.0256(9) Uani 1 1 d . .
H55A H 0.152863 -0.045458 0.488566 0.031 Uiso 1 1 calc R U
H55B H 0.263103 -0.058420 0.499574 0.031 Uiso 1 1 calc R U
C56 C 0.1627(3) 0.0257(3) 0.54878(16) 0.0307(9) Uani 1 1 d . .
H56A H 0.169511 -0.030269 0.572664 0.046 Uiso 1 1 calc R U
H56B H 0.093728 0.074215 0.547372 0.046 Uiso 1 1 calc R U
H56C H 0.205339 0.056387 0.559390 0.046 Uiso 1 1 calc R U
N6 N 0.5093(3) 0.3363(3) 0.42196(14) 0.0317(8) Uani 1 1 d . .
C57 C 0.4211(3) 0.4282(4) 0.4359(2) 0.0353(11) Uani 1 1 d . .
H57A H 0.365471 0.441029 0.412651 0.042 Uiso 1 1 calc R U
H57B H 0.400289 0.414443 0.469804 0.042 Uiso 1 1 calc R U
C58 C 0.4399(4) 0.5198(4) 0.4348(2) 0.0437(12) Uani 1 1 d . .
H58A H 0.382576 0.572688 0.448165 0.066 Uiso 1 1 calc R U
H58B H 0.450521 0.540181 0.400422 0.066 Uiso 1 1 calc R U
H58C H 0.498712 0.506337 0.455244 0.066 Uiso 1 1 calc R U
C59 C 0.5520(3) 0.3572(4) 0.37303(18) 0.0410(12) Uani 1 1 d . .
H59A H 0.607441 0.295738 0.364518 0.049 Uiso 1 1 calc R U
H59B H 0.579504 0.406253 0.377499 0.049 Uiso 1 1 calc R U
C60 C 0.4781(4) 0.3959(6) 0.3294(2) 0.0636(18) Uani 1 1 d . .
H60A H 0.512720 0.401089 0.298667 0.095 Uiso 1 1 calc R U
H60B H 0.427410 0.461040 0.335485 0.095 Uiso 1 1 calc R U
H60C H 0.446762 0.350312 0.326145 0.095 Uiso 1 1 calc R U
C61 C 0.4724(4) 0.2559(4) 0.4185(2) 0.0451(13) Uani 1 1 d . .
H61A H 0.442136 0.246505 0.450548 0.054 Uiso 1 1 calc R U
H61B H 0.420112 0.277939 0.392265 0.054 Uiso 1 1 calc R U
C62 C 0.5531(4) 0.1574(4) 0.4068(3) 0.0541(15) Uani 1 1 d . .
H62A H 0.523879 0.110117 0.403228 0.081 Uiso 1 1 calc R U
H62B H 0.602514 0.132286 0.433922 0.081 Uiso 1 1 calc R U
H62C H 0.584853 0.166276 0.375592 0.081 Uiso 1 1 calc R U
C63 C 0.5913(3) 0.3038(3) 0.46094(17) 0.0317(10) Uani 1 1 d . .
H63A H 0.608363 0.360158 0.465235 0.038 Uiso 1 1 calc R U
H63B H 0.650579 0.250824 0.448230 0.038 Uiso 1 1 calc R U
C64 C 0.5677(4) 0.2665(4) 0.51172(19) 0.0417(12) Uani 1 1 d . .
H64A H 0.621789 0.254376 0.535302 0.063 Uiso 1 1 calc R U
H64B H 0.560124 0.204970 0.508957 0.063 Uiso 1 1 calc R U
H64C H 0.506113 0.316047 0.523663 0.063 Uiso 1 1 calc R U
C65 C 0.7722(4) 0.1845(4) 0.6989(2) 0.0409(11) Uani 1 1 d . U
H65A H 0.785164 0.235960 0.713429 0.061 Uiso 1 1 calc R U
H65B H 0.787452 0.185041 0.663335 0.061 Uiso 1 1 calc R U
H65C H 0.813717 0.119984 0.715818 0.061 Uiso 1 1 calc R U
N7 N 0.6691(4) 0.2029(4) 0.7049(2) 0.0612(13) Uani 1 1 d . U
O37 O 0.6191(4) 0.2631(5) 0.7316(2) 0.110(2) Uani 1 1 d . U
O38 O 0.6381(4) 0.1572(5) 0.6825(4) 0.147(3) Uani 1 1 d . U
C66 C 0.8914(4) 0.2543(4) 0.3290(2) 0.0433(12) Uani 1 1 d . .
H66A H 0.948599 0.190606 0.329223 0.065 Uiso 1 1 calc R U
H66B H 0.895462 0.287575 0.358120 0.065 Uiso 1 1 calc R U
H66C H 0.891166 0.295425 0.298515 0.065 Uiso 1 1 calc R U
N8 N 0.7993(3) 0.2384(3) 0.33087(16) 0.0402(10) Uani 1 1 d . .
O39 O 0.7331(3) 0.2877(3) 0.30101(14) 0.0512(9) Uani 1 1 d . .
O40 O 0.7924(3) 0.1774(3) 0.36277(17) 0.0627(12) Uani 1 1 d . .
C67 C 0.9659(4) -0.1238(4) 0.3293(2) 0.0434(12) Uani 1 1 d . .
H67A H 1.008833 -0.113138 0.353052 0.065 Uiso 1 1 calc R U
H67B H 1.004962 -0.181204 0.311238 0.065 Uiso 1 1 calc R U
H67C H 0.913100 -0.135463 0.347227 0.065 Uiso 1 1 calc R U
N9 N 0.9224(4) -0.0366(4) 0.29381(19) 0.0498(12) Uani 1 1 d . .
O41 O 0.8567(3) -0.0324(4) 0.26599(17) 0.0698(13) Uani 1 1 d . .
O42 O 0.9565(5) 0.0261(4) 0.2934(3) 0.100(2) Uani 1 1 d . .
C68 C 0.7352(5) 0.2077(4) 0.1983(2) 0.0550(15) Uani 1 1 d . .
H68A H 0.767557 0.251655 0.203706 0.082 Uiso 1 1 calc R U
H68B H 0.735416 0.198658 0.162731 0.082 Uiso 1 1 calc R U
H68C H 0.771141 0.143657 0.217112 0.082 Uiso 1 1 calc R U
N10 N 0.6315(4) 0.2520(4) 0.2156(2) 0.0600(14) Uani 1 1 d . .
O43 O 0.5981(4) 0.2012(5) 0.2394(3) 0.116(3) Uani 1 1 d . .
O44 O 0.5829(3) 0.3418(4) 0.20596(19) 0.0675(12) Uani 1 1 d . .
C69 C 1.0172(4) 0.1389(4) 0.1819(2) 0.0419(12) Uani 1 1 d . .
H69A H 0.969006 0.122686 0.164738 0.063 Uiso 1 1 calc R U
H69B H 1.052987 0.163637 0.157335 0.063 Uiso 1 1 calc R U
H69C H 0.982528 0.189769 0.204555 0.063 Uiso 1 1 calc R U
N11 N 1.0871(3) 0.0508(3) 0.21043(16) 0.0398(10) Uani 1 1 d . .
O45 O 1.1326(3) 0.0599(3) 0.24497(14) 0.0555(11) Uani 1 1 d . .
O46 O 1.1032(4) -0.0287(3) 0.19644(18) 0.0850(18) Uani 1 1 d . .
OW1 O 0.3319(2) 0.1206(2) 0.95556(12) 0.0353(7) Uani 1 1 d . .

loop_
_atom_site_aniso_label
_atom_site_aniso_U_11
_atom_site_aniso_U_22
_atom_site_aniso_U_33
_atom_site_aniso_U_23
_atom_site_aniso_U_13
_atom_site_aniso_U_12
MN1 0.0169(3) 0.0135(3) 0.0104(3) 0.0002(2) 0.0011(2) -0.0069(2)
MN2 0.0177(3) 0.0178(3) 0.0121(3) 0.0007(2) -0.0001(2) -0.0094(2)
MN3 0.0148(3) 0.0129(3) 0.0133(3) 0.0019(2) 0.0000(2) -0.0053(2)
V1 0.0191(3) 0.0169(3) 0.0199(3) 0.0019(3) -0.0007(2) -0.0096(3)
V2 0.0201(3) 0.0157(3) 0.0189(3) 0.0015(2) 0.0015(2) -0.0099(3)
V3 0.0224(3) 0.0165(3) 0.0128(3) 0.0003(2) 0.0038(2) -0.0085(3)
V4 0.0215(3) 0.0149(3) 0.0131(3) -0.0006(2) 0.0028(2) -0.0086(2)
O1 0.0207(14) 0.0171(13) 0.0223(14) 0.0043(11) -0.0024(11) -0.0069(11)
O2 0.0234(14) 0.0303(16) 0.0223(14) 0.0018(12) 0.0024(11) -0.0133(12)
O3 0.0177(12) 0.0134(12) 0.0140(12) 0.0000(10) -0.0004(9) -0.0065(10)
O4 0.0191(13) 0.0131(12) 0.0132(12) 0.0005(10) -0.0020(9) -0.0057(10)
O5 0.0211(14) 0.0177(13) 0.0217(14) -0.0008(11) 0.0020(11) -0.0088(11)
O6 0.0177(13) 0.0190(13) 0.0247(14) 0.0004(11) 0.0008(10) -0.0092(11)
O7 0.0234(14) 0.0159(13) 0.0266(14) 0.0011(11) 0.0084(11) -0.0078(11)
O8 0.0358(17) 0.0334(17) 0.0325(16) 0.0016(13) -0.0082(13) -0.0229(14)
O9 0.0207(14) 0.0270(15) 0.0251(14) 0.0063(12) 0.0025(11) -0.0103(12)
O10 0.0215(13) 0.0173(13) 0.0194(13) -0.0009(11) 0.0040(10) -0.0089(11)
O11 0.0334(16) 0.0229(15) 0.0325(16) 0.0022(12) -0.0003(13) -0.0167(13)
O12 0.0284(15) 0.0266(15) 0.0277(15) -0.0065(12) 0.0098(12) -0.0155(13)
O13 0.0236(14) 0.0198(13) 0.0154(13) -0.0030(11) 0.0035(10) -0.0094(11)
O14 0.0329(16) 0.0247(15) 0.0160(13) 0.0005(11) 0.0065(11) -0.0069(12)
O15 0.0213(14) 0.0216(14) 0.0222(14) -0.0005(11) 0.0075(11) -0.0075(11)
O16 0.0223(14) 0.0222(14) 0.0207(13) 0.0024(11) -0.0045(11) -0.0121(11)
O17 0.0428(18) 0.0233(15) 0.0272(16) -0.0073(12) 0.0119(13) -0.0163(14)
O18 0.0166(13) 0.0238(14) 0.0220(14) 0.0014(11) 0.0004(10) -0.0077(11)
C1 0.027(2) 0.0170(19) 0.0185(19) -0.0069(15) -0.0019(15) -0.0086(16)
C2 0.0196(19) 0.022(2) 0.023(2) -0.0070(16) -0.0006(15) -0.0043(16)
C3 0.024(2) 0.037(3) 0.039(3) -0.005(2) 0.0036(18) -0.0108(19)
C4 0.020(2) 0.040(3) 0.053(3) -0.006(2) -0.004(2) -0.004(2)
C5 0.032(2) 0.032(2) 0.036(3) -0.009(2) -0.008(2) 0.000(2)
C6 0.036(3) 0.037(3) 0.043(3) 0.009(2) 0.002(2) -0.005(2)
C7 0.025(2) 0.032(2) 0.041(3) 0.008(2) 0.0037(19) -0.0027(19)
C8 0.042(3) 0.047(3) 0.049(3) -0.004(3) -0.016(3) 0.008(3)
MN4 0.0193(3) 0.0129(3) 0.0113(3) -0.0011(2) 0.0021(2) -0.0079(2)
MN5 0.0210(3) 0.0153(3) 0.0154(3) -0.0011(2) 0.0036(2) -0.0090(2)
MN6 0.0146(3) 0.0131(3) 0.0188(3) 0.0023(2) -0.0009(2) -0.0058(2)
V5 0.0201(3) 0.0214(3) 0.0133(3) -0.0004(2) 0.0016(2) -0.0123(3)
V6 0.0248(3) 0.0175(3) 0.0125(3) -0.0017(2) 0.0023(2) -0.0137(3)
V7 0.0212(3) 0.0158(3) 0.0105(3) -0.0014(2) 0.0021(2) -0.0099(3)
V8 0.0194(3) 0.0174(3) 0.0164(3) 0.0016(2) 0.0000(2) -0.0099(3)
O19 0.0238(14) 0.0173(13) 0.0245(14) 0.0033(11) 0.0000(11) -0.0091(11)
O20 0.0296(15) 0.0267(15) 0.0231(14) -0.0044(12) 0.0078(12) -0.0156(13)
O21 0.0185(13) 0.0119(12) 0.0169(13) -0.0003(10) 0.0024(10) -0.0058(10)
O22 0.0159(12) 0.0127(12) 0.0168(12) 0.0012(10) -0.0022(10) -0.0045(10)
O23 0.0232(14) 0.0230(14) 0.0272(15) 0.0041(12) -0.0028(11) -0.0125(12)
O24 0.0214(14) 0.0242(14) 0.0226(14) -0.0025(11) 0.0020(11) -0.0098(12)
O25 0.0264(15) 0.0187(14) 0.0314(16) -0.0009(12) 0.0081(12) -0.0115(12)
O26 0.0430(18) 0.0418(18) 0.0175(14) -0.0007(13) -0.0016(12) -0.0293(15)
O27 0.0243(14) 0.0305(15) 0.0196(14) 0.0001(12) 0.0000(11) -0.0169(12)
O28 0.0281(14) 0.0160(13) 0.0170(13) -0.0014(10) 0.0011(11) -0.0113(11)
O29 0.0421(18) 0.0260(15) 0.0288(16) -0.0016(13) 0.0013(13) -0.0229(14)
O30 0.0278(15) 0.0318(16) 0.0228(14) -0.0097(12) 0.0079(11) -0.0196(13)
O31 0.0225(13) 0.0190(13) 0.0183(13) -0.0037(11) 0.0021(10) -0.0106(11)
O32 0.0321(15) 0.0200(14) 0.0164(13) -0.0004(11) 0.0030(11) -0.0122(12)
O33 0.0230(14) 0.0210(14) 0.0192(13) 0.0028(11) 0.0036(11) -0.0097(11)
O34 0.0262(15) 0.0340(17) 0.0320(16) 0.0166(13) -0.0118(12) -0.0204(13)
O35 0.0481(19) 0.0229(15) 0.0231(15) -0.0064(12) 0.0040(13) -0.0166(14)
O36 0.0159(13) 0.0200(13) 0.0217(13) 0.0005(11) 0.0002(10) -0.0074(11)
C9 0.027(2) 0.0201(19) 0.0203(19) -0.0061(16) 0.0029(16) -0.0121(16)
C10 0.025(2) 0.024(2) 0.023(2) -0.0080(17) 0.0032(16) -0.0104(17)
C11 0.026(2) 0.032(2) 0.033(2) -0.0089(19) 0.0054(18) -0.0119(19)
C12 0.018(2) 0.043(3) 0.043(3) -0.015(2) 0.0068(18) -0.0097(19)
C13 0.024(2) 0.035(3) 0.038(3) -0.008(2) -0.0025(19) -0.0023(19)
C14 0.026(2) 0.028(2) 0.035(2) -0.0024(19) 0.0034(18) -0.0069(18)
C15 0.023(2) 0.027(2) 0.030(2) -0.0038(18) 0.0007(17) -0.0088(17)
C16 0.031(3) 0.058(4) 0.047(3) -0.007(3) -0.004(2) -0.004(2)
N1 0.0256(17) 0.0213(17) 0.0220(17) -0.0001(14) -0.0010(13) -0.0114(14)
C17 0.029(2) 0.025(2) 0.031(2) -0.0006(18) -0.0021(17) -0.0149(18)
C18 0.038(3) 0.041(3) 0.049(3) -0.011(2) 0.012(2) -0.020(2)
C19 0.034(2) 0.0150(19) 0.029(2) 0.0028(17) -0.0029(18) -0.0099(17)
C20 0.074(4) 0.035(3) 0.037(3) 0.012(2) -0.022(3) -0.029(3)
C21 0.033(2) 0.0167(19) 0.030(2) -0.0031(17) -0.0007(18) -0.0094(17)
C22 0.037(3) 0.031(3) 0.060(3) -0.012(2) 0.012(2) -0.017(2)
C23 0.035(2) 0.031(2) 0.024(2) -0.0062(18) -0.0028(17) -0.0188(19)
C24 0.048(3) 0.046(3) 0.026(2) 0.005(2) -0.011(2) -0.022(2)
N2 0.0280(18) 0.0237(18) 0.0177(16) -0.0037(14) -0.0011(13) -0.0080(15)
C25 0.031(2) 0.028(2) 0.020(2) -0.0004(17) -0.0057(17) -0.0127(18)
C26 0.035(2) 0.030(2) 0.031(2) -0.0014(19) -0.0051(19) -0.014(2)
C27 0.044(3) 0.026(2) 0.026(2) 0.0053(18) -0.0064(19) -0.016(2)
C28 0.058(3) 0.031(3) 0.042(3) 0.001(2) -0.003(2) -0.023(2)
C29 0.038(2) 0.034(2) 0.018(2) -0.0061(18) 0.0037(17) -0.013(2)
C30 0.038(3) 0.045(3) 0.048(3) -0.012(3) 0.000(2) -0.005(2)
C31 0.029(2) 0.032(2) 0.026(2) -0.0107(18) -0.0032(17) -0.0130(18)
C32 0.059(3) 0.054(3) 0.044(3) -0.013(3) 0.007(3) -0.038(3)
N3 0.0228(18) 0.0274(19) 0.039(2) -0.0061(16) 0.0013(15) -0.0133(15)
C33 0.027(2) 0.032(2) 0.049(3) -0.009(2) 0.009(2) -0.0118(19)
C34 0.070(4) 0.065(4) 0.048(3) -0.015(3) 0.011(3) -0.039(3)
C35 0.020(2) 0.039(3) 0.048(3) -0.007(2) 0.0032(19) -0.010(2)
C36 0.035(3) 0.030(3) 0.068(4) -0.006(2) 0.009(2) -0.007(2)
C37 0.028(2) 0.032(2) 0.047(3) -0.007(2) -0.004(2) -0.017(2)
C38 0.047(3) 0.040(3) 0.043(3) -0.007(2) 0.001(2) -0.020(2)
C39 0.041(3) 0.037(3) 0.049(3) -0.007(2) 0.000(2) -0.028(2)
C40 0.055(3) 0.031(3) 0.061(4) -0.008(2) 0.011(3) -0.020(2)
N4 0.0262(17) 0.0222(17) 0.0143(15) -0.0013(13) -0.0006(13) -0.0080(14)
C41 0.034(2) 0.028(2) 0.0128(18) 0.0031(16) 0.0053(16) -0.0128(18)
C42 0.045(3) 0.034(3) 0.032(2) -0.001(2) 0.004(2) -0.022(2)
C43 0.038(2) 0.041(3) 0.0140(19) 0.0047(18) -0.0037(17) -0.017(2)
C44 0.030(2) 0.039(3) 0.022(2) 0.0007(19) -0.0059(17) -0.009(2)
C45 0.030(2) 0.030(2) 0.023(2) -0.0042(18) 0.0045(17) -0.0091(18)
C46 0.036(3) 0.034(3) 0.030(2) -0.004(2) 0.0093(19) -0.011(2)
C47 0.028(2) 0.025(2) 0.036(2) -0.0091(19) 0.0045(18) -0.0114(18)
C48 0.029(2) 0.043(3) 0.048(3) -0.020(2) 0.005(2) -0.014(2)
N5 0.0273(18) 0.0174(16) 0.0224(17) -0.0046(13) 0.0050(13) -0.0112(14)
C49 0.036(2) 0.022(2) 0.029(2) -0.0048(17) 0.0043(18) -0.0176(18)
C50 0.032(3) 0.040(3) 0.053(3) -0.017(2) 0.006(2) -0.023(2)
C51 0.031(2) 0.024(2) 0.030(2) -0.0115(18) 0.0102(17) -0.0145(18)
C52 0.032(2) 0.035(2) 0.024(2) -0.0077(19) 0.0056(17) -0.0165(19)
C53 0.028(2) 0.019(2) 0.026(2) -0.0021(17) 0.0009(17) -0.0089(17)
C54 0.032(2) 0.030(2) 0.029(2) -0.0001(19) 0.0025(18) -0.0128(19)
C55 0.030(2) 0.022(2) 0.027(2) -0.0017(17) 0.0033(17) -0.0126(17)
C56 0.040(3) 0.026(2) 0.026(2) -0.0002(18) -0.0007(18) -0.014(2)
N6 0.0202(18) 0.040(2) 0.039(2) -0.0171(18) 0.0078(15) -0.0141(16)
C57 0.023(2) 0.040(3) 0.047(3) -0.018(2) 0.012(2) -0.015(2)
C58 0.036(3) 0.045(3) 0.057(3) -0.013(3) 0.009(2) -0.023(2)
C59 0.027(2) 0.063(3) 0.034(3) -0.014(2) 0.0075(19) -0.019(2)
C60 0.041(3) 0.108(6) 0.037(3) -0.013(3) -0.004(2) -0.025(3)
C61 0.031(3) 0.047(3) 0.069(4) -0.030(3) 0.008(2) -0.024(2)
C62 0.040(3) 0.045(3) 0.085(4) -0.033(3) 0.010(3) -0.020(3)
C63 0.030(2) 0.035(2) 0.034(2) -0.008(2) 0.0043(18) -0.016(2)
C64 0.052(3) 0.039(3) 0.044(3) -0.008(2) 0.010(2) -0.027(2)
C65 0.042(3) 0.038(3) 0.047(3) 0.007(2) 0.002(2) -0.022(2)
N7 0.044(3) 0.053(3) 0.090(4) -0.009(3) 0.000(3) -0.022(2)
O37 0.055(3) 0.142(5) 0.110(5) -0.045(4) 0.020(3) -0.011(3)
O38 0.064(3) 0.091(4) 0.296(9) -0.077(5) -0.041(5) -0.027(3)
C66 0.046(3) 0.048(3) 0.038(3) 0.009(2) -0.003(2) -0.024(3)
N8 0.037(2) 0.042(2) 0.038(2) 0.0009(19) 0.0014(18) -0.0133(19)
O39 0.041(2) 0.059(2) 0.043(2) 0.0035(18) -0.0046(17) -0.0117(18)
O40 0.053(2) 0.064(3) 0.072(3) 0.025(2) 0.002(2) -0.031(2)
C67 0.036(3) 0.045(3) 0.045(3) 0.015(2) 0.001(2) -0.016(2)
N9 0.046(3) 0.043(3) 0.052(3) 0.010(2) 0.013(2) -0.013(2)
O41 0.061(3) 0.071(3) 0.056(3) 0.022(2) -0.014(2) -0.011(2)
O42 0.107(5) 0.064(3) 0.140(5) 0.016(3) 0.010(4) -0.052(3)
C68 0.074(4) 0.043(3) 0.052(3) -0.004(3) 0.011(3) -0.030(3)
N10 0.059(3) 0.072(4) 0.062(3) 0.010(3) -0.012(3) -0.043(3)
O43 0.078(4) 0.134(5) 0.151(6) 0.087(5) -0.033(4) -0.077(4)
O44 0.062(3) 0.059(3) 0.083(3) -0.007(2) -0.004(2) -0.026(2)
C69 0.040(3) 0.036(3) 0.049(3) 0.007(2) -0.004(2) -0.016(2)
N11 0.060(3) 0.029(2) 0.036(2) 0.0047(18) -0.005(2) -0.025(2)
O45 0.087(3) 0.055(2) 0.041(2) 0.0128(18) -0.021(2) -0.048(2)
O46 0.151(5) 0.028(2) 0.073(3) 0.007(2) -0.056(3) -0.033(3)
OW1 0.0366(18) 0.0310(17) 0.0398(18) -0.0077(14) 0.0030(14) -0.0145(14)

loop_
_atom_type_symbol
_atom_type_description
_atom_type_scat_dispersion_real
_atom_type_scat_dispersion_imag
_atom_type_scat_source
C C 0.0181 0.0091 'International Tables Vol C Tables 4.2.6.8 and 6.1.1.4'
H H 0.0000 0.0000 'International Tables Vol C Tables 4.2.6.8 and 6.1.1.4'
Mn Mn -0.5299 2.8052 'International Tables Vol C Tables 4.2.6.8 and 6.1.1.4'
N N 0.0311 0.0180 'International Tables Vol C Tables 4.2.6.8 and 6.1.1.4'
O O 0.0492 0.0322 'International Tables Vol C Tables 4.2.6.8 and 6.1.1.4'
V V 0.0687 2.1097 'International Tables Vol C Tables 4.2.6.8 and 6.1.1.4'

loop_
_geom_angle_atom_site_label_1
_geom_angle_atom_site_label_2
_geom_angle_atom_site_label_3
_geom_angle
_geom_angle_site_symmetry_1
_geom_angle_site_symmetry_3
O3 MN1 O4 82.95(10) . .
O3 MN1 O13 172.75(11) . .
O4 MN1 O13 91.82(11) . .
O3 MN1 O10 94.05(11) . .
O4 MN1 O10 176.29(11) . .
O13 MN1 O10 90.98(11) . .
O3 MN1 O1 93.44(10) . 2_567
O4 MN1 O1 90.95(10) . 2_567
O13 MN1 O1 91.65(11) . 2_567
O10 MN1 O1 91.40(10) . 2_567
O3 MN1 O5 76.64(10) . .
O4 MN1 O5 77.28(10) . .
O13 MN1 O5 97.36(10) . .
O10 MN1 O5 99.95(10) . .
O1 MN1 O5 165.34(10) 2_567 .
O3 MN1 MN2 43.16(7) . 2_567
O4 MN1 MN2 42.62(8) . 2_567
O13 MN1 MN2 133.06(8) . 2_567
O10 MN1 MN2 135.12(8) . 2_567
O1 MN1 MN2 80.84(7) 2_567 2_567
O5 MN1 MN2 84.56(7) . 2_567
O3 MN1 MN3 37.44(7) . .
O4 MN1 MN3 81.13(7) . .
O13 MN1 MN3 136.84(8) . .
O10 MN1 MN3 95.16(8) . .
O1 MN1 MN3 130.71(8) 2_567 .
O5 MN1 MN3 39.50(7) . .
MN2 MN1 MN3 60.689(19) 2_567 .
O3 MN1 MN3 80.86(7) . 2_567
O4 MN1 MN3 37.75(7) . 2_567
O13 MN1 MN3 91.93(8) . 2_567
O10 MN1 MN3 139.69(8) . 2_567
O1 MN1 MN3 128.66(7) 2_567 2_567
O5 MN1 MN3 39.85(6) . 2_567
MN2 MN1 MN3 60.371(19) 2_567 2_567
MN3 MN1 MN3 57.38(2) . 2_567
O18 MN2 O6 93.71(12) . .
O18 MN2 O4 171.26(11) . 2_567
O6 MN2 O4 91.75(11) . 2_567
O18 MN2 O3 92.24(11) . 2_567
O6 MN2 O3 171.22(11) . 2_567
O4 MN2 O3 81.60(10) 2_567 2_567
O18 MN2 O2 91.12(11) . .
O6 MN2 O2 94.26(11) . .
O4 MN2 O2 95.28(10) 2_567 .
O3 MN2 O2 92.07(10) 2_567 .
O18 MN2 O5 92.86(11) . .
O6 MN2 O5 93.39(10) . .
O4 MN2 O5 80.00(10) 2_567 .
O3 MN2 O5 79.87(10) 2_567 .
O2 MN2 O5 171.14(10) . .
O18 MN2 MN1 133.24(8) . 2_567
O6 MN2 MN1 132.91(8) . 2_567
O4 MN2 MN1 42.30(7) 2_567 2_567
O3 MN2 MN1 42.07(7) 2_567 2_567
O2 MN2 MN1 83.06(8) . 2_567
O5 MN2 MN1 88.45(7) . 2_567
O18 MN2 MN3 133.45(8) . .
O6 MN2 MN3 88.67(8) . .
O4 MN2 MN3 39.83(7) 2_567 .
O3 MN2 MN3 82.55(8) 2_567 .
O2 MN2 MN3 135.11(8) . .
O5 MN2 MN3 40.62(7) . .
MN1 MN2 MN3 63.355(19) 2_567 .
O18 MN2 MN3 88.59(8) . 2_567
O6 MN2 MN3 134.45(8) . 2_567
O4 MN2 MN3 82.72(7) 2_567 2_567
O3 MN2 MN3 39.25(7) 2_567 2_567
O2 MN2 MN3 131.21(8) . 2_567
O5 MN2 MN3 41.09(7) . 2_567
MN1 MN2 MN3 62.977(19) 2_567 2_567
MN3 MN2 MN3 58.95(2) . 2_567
O16 MN3 O7 91.62(11) 2_567 .
O16 MN3 O3 90.15(11) 2_567 .
O7 MN3 O3 97.44(11) . .
O16 MN3 O4 97.96(11) 2_567 2_567
O7 MN3 O4 90.65(11) . 2_567
O3 MN3 O4 168.39(10) . 2_567
O16 MN3 O5 173.96(11) 2_567 .
O7 MN3 O5 92.96(11) . .
O3 MN3 O5 85.36(11) . .
O4 MN3 O5 85.92(11) 2_567 .
O16 MN3 O5 93.10(11) 2_567 2_567
O7 MN3 O5 174.11(12) . 2_567
O3 MN3 O5 86.08(11) . 2_567
O4 MN3 O5 85.21(11) 2_567 2_567
O5 MN3 O5 82.57(11) . 2_567
O16 MN3 MN3 133.96(8) 2_567 2_567
O7 MN3 MN3 134.42(9) . 2_567
O3 MN3 MN3 84.31(8) . 2_567
O4 MN3 MN3 84.09(8) 2_567 2_567
O5 MN3 MN3 41.58(8) . 2_567
O5 MN3 MN3 41.00(8) 2_567 2_567
O16 MN3 MN2 137.64(8) 2_567 .
O7 MN3 MN2 87.22(8) . .
O3 MN3 MN2 132.01(8) . .
O4 MN3 MN2 39.77(7) 2_567 .
O5 MN3 MN2 46.65(8) . .
O5 MN3 MN2 86.92(8) 2_567 .
MN3 MN3 MN2 60.65(2) 2_567 .
O16 MN3 MN2 86.86(8) 2_567 2_567
O7 MN3 MN2 137.42(8) . 2_567
O3 MN3 MN2 40.08(7) . 2_567
O4 MN3 MN2 131.72(8) 2_567 2_567
O5 MN3 MN2 87.11(8) . 2_567
O5 MN3 MN2 46.52(8) 2_567 2_567
MN3 MN3 MN2 60.40(2) 2_567 2_567
MN2 MN3 MN2 121.05(2) . 2_567
O16 MN3 MN1 127.40(8) 2_567 .
O7 MN3 MN1 93.15(8) . .
O3 MN3 MN1 37.31(7) . .
O4 MN3 MN1 134.28(8) 2_567 .
O5 MN3 MN1 48.40(8) . .
O5 MN3 MN1 86.78(8) 2_567 .
MN3 MN3 MN1 61.52(2) 2_567 .
MN2 MN3 MN1 94.93(2) . .
MN2 MN3 MN1 56.332(18) 2_567 .
O16 MN3 MN1 93.45(8) 2_567 2_567
O7 MN3 MN1 128.02(8) . 2_567
O3 MN3 MN1 134.20(8) . 2_567
O4 MN3 MN1 37.43(7) 2_567 2_567
O5 MN3 MN1 86.81(8) . 2_567
O5 MN3 MN1 48.15(8) 2_567 2_567
MN3 MN3 MN1 61.10(2) 2_567 2_567
MN2 MN3 MN1 56.273(18) . 2_567
MN2 MN3 MN1 94.52(2) 2_567 2_567
MN1 MN3 MN1 122.62(2) . 2_567
O8 V1 O6 108.75(14) . .
O8 V1 O7 109.31(16) . .
O6 V1 O7 110.65(13) . .
O8 V1 O9 106.62(14) . .
O6 V1 O9 110.84(13) . .
O7 V1 O9 110.55(13) . .
O11 V2 O10 109.98(14) . .
O11 V2 O9 109.87(14) . .
O10 V2 O9 110.75(13) . .
O11 V2 O12 108.77(14) . .
O10 V2 O12 108.68(13) . .
O9 V2 O12 108.75(14) . .
O14 V3 O13 108.08(14) . .
O14 V3 O15 109.62(14) . .
O13 V3 O15 112.01(13) . .
O14 V3 O12 109.17(14) . .
O13 V3 O12 106.90(13) . .
O15 V3 O12 110.95(13) . .
O17 V4 O18 108.26(15) . .
O17 V4 O16 108.99(14) . .
O18 V4 O16 110.44(13) . .
O17 V4 O15 108.41(14) . .
O18 V4 O15 111.20(13) . .
O16 V4 O15 109.49(12) . .
C1 O1 MN1 125.4(2) . 2_567
C1 O2 MN2 123.9(3) . .
MN1 O3 MN3 105.25(12) . .
MN1 O3 MN2 94.76(11) . 2_567
MN3 O3 MN2 100.68(11) . 2_567
MN1 O4 MN2 95.09(11) . 2_567
MN1 O4 MN3 104.82(12) . 2_567
MN2 O4 MN3 100.40(11) 2_567 2_567
MN3 O5 MN3 97.42(11) . 2_567
MN3 O5 MN2 92.73(11) . .
MN3 O5 MN2 92.40(10) 2_567 .
MN3 O5 MN1 92.10(10) . .
MN3 O5 MN1 92.00(10) 2_567 .
MN2 O5 MN1 173.01(13) . .
V1 O6 MN2 123.58(15) . .
V1 O7 MN3 125.06(15) . .
V2 O9 V1 136.82(16) . .
V2 O10 MN1 130.84(15) . .
V2 O12 V3 126.26(16) . .
V3 O13 MN1 134.40(15) . .
V3 O15 V4 133.29(15) . .
V4 O16 MN3 126.63(14) . 2_567
V4 O18 MN2 124.78(15) . .
O1 C1 O2 125.8(4) . .
O1 C1 C2 118.3(3) . .
O2 C1 C2 115.9(3) . .
C7 C2 C3 118.2(4) . .
C7 C2 C1 120.6(4) . .
C3 C2 C1 121.2(4) . .
C4 C3 C2 120.3(5) . .
C4 C3 H3 119.9 . .
C2 C3 H3 119.9 . .
C5 C4 C3 121.4(4) . .
C5 C4 H4 119.3 . .
C3 C4 H4 119.3 . .
C4 C5 C6 117.9(4) . .
C4 C5 C8 121.7(5) . .
C6 C5 C8 120.4(5) . .
C7 C6 C5 121.2(5) . .
C7 C6 H6 119.4 . .
C5 C6 H6 119.4 . .
C6 C7 C2 121.0(4) . .
C6 C7 H7 119.5 . .
C2 C7 H7 119.5 . .
C5 C8 H8A 109.5 . .
C5 C8 H8B 109.5 . .
H8A C8 H8B 109.5 . .
C5 C8 H8C 109.5 . .
H8A C8 H8C 109.5 . .
H8B C8 H8C 109.5 . .
O21 MN4 O22 82.61(11) . .
O21 MN4 O31 176.35(11) . 2_566
O22 MN4 O31 94.78(11) . 2_566
O21 MN4 O28 92.32(11) . 2_566
O22 MN4 O28 173.40(11) . 2_566
O31 MN4 O28 90.09(11) 2_566 2_566
O21 MN4 O19 91.20(11) . .
O22 MN4 O19 90.90(10) . .
O31 MN4 O19 91.40(11) 2_566 .
O28 MN4 O19 93.43(11) 2_566 .
O21 MN4 O23 78.55(10) . .
O22 MN4 O23 77.53(10) . .
O31 MN4 O23 98.43(11) 2_566 .
O28 MN4 O23 97.38(10) 2_566 .
O19 MN4 O23 165.34(10) . .
O21 MN4 MN5 42.35(7) . .
O22 MN4 MN5 42.60(8) . .
O31 MN4 MN5 135.78(8) 2_566 .
O28 MN4 MN5 133.47(8) 2_566 .
O19 MN4 MN5 80.47(7) . .
O23 MN4 MN5 84.91(7) . .
O21 MN4 MN6 82.17(7) . .
O22 MN4 MN6 37.74(7) . .
O31 MN4 MN6 94.20(8) 2_566 .
O28 MN4 MN6 137.51(8) 2_566 .
O19 MN4 MN6 128.60(7) . .
O23 MN4 MN6 40.17(7) . .
MN5 MN4 MN6 60.735(19) . .
O21 MN4 MN6 37.57(7) . 2_566
O22 MN4 MN6 81.63(7) . 2_566
O31 MN4 MN6 139.63(8) 2_566 2_566
O28 MN4 MN6 91.78(8) 2_566 2_566
O19 MN4 MN6 128.68(8) . 2_566
O23 MN4 MN6 41.39(7) . 2_566
MN5 MN4 MN6 60.065(19) . 2_566
MN6 MN4 MN6 59.08(2) . 2_566
O36 MN5 O24 94.77(11) . .
O36 MN5 O21 91.52(11) . .
O24 MN5 O21 171.42(11) . .
O36 MN5 O22 171.23(11) . .
O24 MN5 O22 91.89(11) . .
O21 MN5 O22 81.30(10) . .
O36 MN5 O23 92.87(11) . 2_566
O24 MN5 O23 93.27(11) . 2_566
O21 MN5 O23 80.57(10) . 2_566
O22 MN5 O23 81.05(11) . 2_566
O36 MN5 O20 92.63(11) . .
O24 MN5 O20 92.50(11) . .
O21 MN5 O20 93.04(10) . .
O22 MN5 O20 92.77(10) . .
O23 MN5 O20 171.67(11) 2_566 .
O36 MN5 MN4 132.23(8) . .
O24 MN5 MN4 132.85(9) . .
O21 MN5 MN4 41.69(7) . .
O22 MN5 MN4 41.89(7) . .
O23 MN5 MN4 88.52(8) 2_566 .
O20 MN5 MN4 83.16(8) . .
O36 MN5 MN6 87.64(8) . 2_566
O24 MN5 MN6 134.55(9) . 2_566
O21 MN5 MN6 39.81(7) . 2_566
O22 MN5 MN6 83.62(7) . 2_566
O23 MN5 MN6 41.31(7) 2_566 2_566
O20 MN5 MN6 132.79(8) . 2_566
MN4 MN5 MN6 63.15(2) . 2_566
O36 MN5 MN6 135.31(8) . .
O24 MN5 MN6 88.21(8) . .
O21 MN5 MN6 83.21(8) . .
O22 MN5 MN6 39.14(7) . .
O23 MN5 MN6 42.45(8) 2_566 .
O20 MN5 MN6 131.86(8) . .
MN4 MN5 MN6 62.545(19) . .
MN6 MN5 MN6 60.60(2) 2_566 .
O25 MN6 O22 90.29(11) . .
O25 MN6 O34 90.50(12) . 2_566
O22 MN6 O34 100.37(11) . 2_566
O25 MN6 O21 98.82(11) . 2_566
O22 MN6 O21 165.87(11) . 2_566
O34 MN6 O21 90.39(11) 2_566 2_566
O25 MN6 O23 174.10(12) . .
O22 MN6 O23 85.35(11) . .
O34 MN6 O23 94.19(12) 2_566 .
O21 MN6 O23 84.75(11) 2_566 .
O25 MN6 O23 93.60(11) . 2_566
O22 MN6 O23 84.07(11) . 2_566
O34 MN6 O23 173.95(11) 2_566 2_566
O21 MN6 O23 84.60(11) 2_566 2_566
O23 MN6 O23 82.01(12) . 2_566
O25 MN6 MN5 138.76(9) . 2_566
O22 MN6 MN5 130.59(8) . 2_566
O34 MN6 MN5 87.36(8) 2_566 2_566
O21 MN6 MN5 40.07(7) 2_566 2_566
O23 MN6 MN5 45.28(8) . 2_566
O23 MN6 MN5 86.62(8) 2_566 2_566
O25 MN6 MN5 87.08(9) . .
O22 MN6 MN5 39.75(8) . .
O34 MN6 MN5 139.96(9) 2_566 .
O21 MN6 MN5 129.48(8) 2_566 .
O23 MN6 MN5 87.02(8) . .
O23 MN6 MN5 44.89(8) 2_566 .
MN5 MN6 MN5 119.40(2) 2_566 .
O25 MN6 MN6 133.76(9) . 2_566
O22 MN6 MN6 82.97(8) . 2_566
O34 MN6 MN6 135.73(9) 2_566 2_566
O21 MN6 MN6 82.93(8) 2_566 2_566
O23 MN6 MN6 41.73(8) . 2_566
O23 MN6 MN6 40.29(7) 2_566 2_566
MN5 MN6 MN6 60.06(2) 2_566 2_566
MN5 MN6 MN6 59.34(2) . 2_566
O25 MN6 MN4 127.90(9) . .
O22 MN6 MN4 37.71(7) . .
O34 MN6 MN4 95.53(9) 2_566 .
O21 MN6 MN4 132.70(8) 2_566 .
O23 MN6 MN4 48.07(8) . .
O23 MN6 MN4 85.46(8) 2_566 .
MN5 MN6 MN4 93.27(2) 2_566 .
MN5 MN6 MN4 56.720(18) . .
MN6 MN6 MN4 60.69(2) 2_566 .
O25 MN6 MN4 93.96(9) . 2_566
O22 MN6 MN4 131.84(8) . 2_566
O34 MN6 MN4 127.49(9) 2_566 2_566
O21 MN6 MN4 37.24(7) 2_566 2_566
O23 MN6 MN4 86.03(8) . 2_566
O23 MN6 MN4 47.80(8) 2_566 2_566
MN5 MN6 MN4 56.788(18) 2_566 2_566
MN5 MN6 MN4 92.55(2) . 2_566
MN6 MN6 MN4 60.22(2) 2_566 2_566
MN4 MN6 MN4 120.92(2) . 2_566
O26 V5 O24 109.21(15) . .
O26 V5 O25 109.24(15) . .
O24 V5 O25 110.57(13) . .
O26 V5 O27 107.34(13) . .
O24 V5 O27 111.66(13) . .
O25 V5 O27 108.74(13) . .
O29 V6 O28 108.34(14) . .
O29 V6 O27 110.06(14) . .
O28 V6 O27 112.44(13) . .
O29 V6 O30 109.10(14) . .
O28 V6 O30 107.59(12) . .
O27 V6 O30 109.23(14) . .
O32 V7 O31 108.71(14) . .
O32 V7 O33 109.51(13) . .
O31 V7 O33 111.88(12) . .
O32 V7 O30 107.90(13) . .
O31 V7 O30 109.04(12) . .
O33 V7 O30 109.71(13) . .
O35 V8 O34 111.00(16) . .
O35 V8 O36 108.79(14) . .
O34 V8 O36 108.72(13) . .
O35 V8 O33 106.78(14) . .
O34 V8 O33 110.48(13) . .
O36 V8 O33 111.06(12) . .
C9 O19 MN4 125.8(2) . .
C9 O20 MN5 124.7(3) . .
MN4 O21 MN6 105.19(12) . 2_566
MN4 O21 MN5 95.96(11) . .
MN6 O21 MN5 100.12(11) 2_566 .
MN4 O22 MN6 104.55(11) . .
MN4 O22 MN5 95.51(11) . .
MN6 O22 MN5 101.11(11) . .
MN6 O23 MN6 97.98(12) . 2_566
MN6 O23 MN5 93.40(11) . 2_566
MN6 O23 MN5 92.65(11) 2_566 2_566
MN6 O23 MN4 91.76(11) . .
MN6 O23 MN4 90.81(11) 2_566 .
MN5 O23 MN4 173.33(14) 2_566 .
V5 O24 MN5 125.45(15) . .
V5 O25 MN6 126.66(16) . .
V6 O27 V5 131.58(15) . .
V6 O28 MN4 134.55(15) . 2_566
V6 O30 V7 127.14(15) . .
V7 O31 MN4 131.86(15) . 2_566
V7 O33 V8 134.40(16) . .
V8 O34 MN6 126.09(16) . 2_566
V8 O36 MN5 126.34(14) . .
O19 C9 O20 125.6(4) . .
O19 C9 C10 117.5(3) . .
O20 C9 C10 116.9(3) . .
C15 C10 C11 118.1(4) . .
C15 C10 C9 120.3(4) . .
C11 C10 C9 121.5(4) . .
C12 C11 C10 120.5(4) . .
C12 C11 H11 119.7 . .
C10 C11 H11 119.7 . .
C11 C12 C13 121.2(4) . .
C11 C12 H12 119.4 . .
C13 C12 H12 119.4 . .
C12 C13 C14 118.4(4) . .
C12 C13 C16 120.5(4) . .
C14 C13 C16 121.1(5) . .
C15 C14 C13 120.4(4) . .
C15 C14 H14 119.8 . .
C13 C14 H14 119.8 . .
C14 C15 C10 121.4(4) . .
C14 C15 H15 119.3 . .
C10 C15 H15 119.3 . .
C13 C16 H16A 109.5 . .
C13 C16 H16B 109.5 . .
H16A C16 H16B 109.5 . .
C13 C16 H16C 109.5 . .
H16A C16 H16C 109.5 . .
H16B C16 H16C 109.5 . .
C17 N1 C19 112.1(3) . .
C17 N1 C21 105.6(3) . .
C19 N1 C21 111.5(3) . .
C17 N1 C23 110.4(3) . .
C19 N1 C23 105.3(3) . .
C21 N1 C23 112.0(3) . .
C18 C17 N1 115.1(4) . .
C18 C17 H17A 108.5 . .
N1 C17 H17A 108.5 . .
C18 C17 H17B 108.5 . .
N1 C17 H17B 108.5 . .
H17A C17 H17B 107.5 . .
C17 C18 H18A 109.5 . .
C17 C18 H18B 109.5 . .
H18A C18 H18B 109.5 . .
C17 C18 H18C 109.5 . .
H18A C18 H18C 109.5 . .
H18B C18 H18C 109.5 . .
C20 C19 N1 114.8(3) . .
C20 C19 H19A 108.6 . .
N1 C19 H19A 108.6 . .
C20 C19 H19B 108.6 . .
N1 C19 H19B 108.6 . .
H19A C19 H19B 107.5 . .
C19 C20 H20A 109.5 . .
C19 C20 H20B 109.5 . .
H20A C20 H20B 109.5 . .
C19 C20 H20C 109.5 . .
H20A C20 H20C 109.5 . .
H20B C20 H20C 109.5 . .
C22 C21 N1 115.1(3) . .
C22 C21 H21A 108.5 . .
N1 C21 H21A 108.5 . .
C22 C21 H21B 108.5 . .
N1 C21 H21B 108.5 . .
H21A C21 H21B 107.5 . .
C21 C22 H22A 109.5 . .
C21 C22 H22B 109.5 . .
H22A C22 H22B 109.5 . .
C21 C22 H22C 109.5 . .
H22A C22 H22C 109.5 . .
H22B C22 H22C 109.5 . .
C24 C23 N1 114.8(3) . .
C24 C23 H23A 108.6 . .
N1 C23 H23A 108.6 . .
C24 C23 H23B 108.6 . .
N1 C23 H23B 108.6 . .
H23A C23 H23B 107.5 . .
C23 C24 H24A 109.5 . .
C23 C24 H24B 109.5 . .
H24A C24 H24B 109.5 . .
C23 C24 H24C 109.5 . .
H24A C24 H24C 109.5 . .
H24B C24 H24C 109.5 . .
C27 N2 C29 112.6(3) . .
C27 N2 C31 105.7(3) . .
C29 N2 C31 111.5(3) . .
C27 N2 C25 111.5(3) . .
C29 N2 C25 104.3(3) . .
C31 N2 C25 111.4(3) . .
C26 C25 N2 114.7(3) . .
C26 C25 H25A 108.6 . .
N2 C25 H25A 108.6 . .
C26 C25 H25B 108.6 . .
N2 C25 H25B 108.6 . .
H25A C25 H25B 107.6 . .
C25 C26 H26A 109.5 . .
C25 C26 H26B 109.5 . .
H26A C26 H26B 109.5 . .
C25 C26 H26C 109.5 . .
H26A C26 H26C 109.5 . .
H26B C26 H26C 109.5 . .
N2 C27 C28 115.2(4) . .
N2 C27 H27A 108.5 . .
C28 C27 H27A 108.5 . .
N2 C27 H27B 108.5 . .
C28 C27 H27B 108.5 . .
H27A C27 H27B 107.5 . .
C27 C28 H28A 109.5 . .
C27 C28 H28B 109.5 . .
H28A C28 H28B 109.5 . .
C27 C28 H28C 109.5 . .
H28A C28 H28C 109.5 . .
H28B C28 H28C 109.5 . .
C30 C29 N2 115.2(4) . .
C30 C29 H29A 108.5 . .
N2 C29 H29A 108.5 . .
C30 C29 H29B 108.5 . .
N2 C29 H29B 108.5 . .
H29A C29 H29B 107.5 . .
C29 C30 H30A 109.5 . .
C29 C30 H30B 109.5 . .
H30A C30 H30B 109.5 . .
C29 C30 H30C 109.5 . .
H30A C30 H30C 109.5 . .
H30B C30 H30C 109.5 . .
C32 C31 N2 117.1(4) . .
C32 C31 H31A 108.0 . .
N2 C31 H31A 108.0 . .
C32 C31 H31B 108.0 . .
N2 C31 H31B 108.0 . .
H31A C31 H31B 107.3 . .
C31 C32 H32A 109.5 . .
C31 C32 H32B 109.5 . .
H32A C32 H32B 109.5 . .
C31 C32 H32C 109.5 . .
H32A C32 H32C 109.5 . .
H32B C32 H32C 109.5 . .
C37 N3 C39 111.3(4) . .
C37 N3 C33 106.1(3) . .
C39 N3 C33 111.9(4) . .
C37 N3 C35 111.4(3) . .
C39 N3 C35 105.6(3) . .
C33 N3 C35 110.7(4) . .
C34 C33 N3 116.5(4) . .
C34 C33 H33A 108.2 . .
N3 C33 H33A 108.2 . .
C34 C33 H33B 108.2 . .
N3 C33 H33B 108.2 . .
H33A C33 H33B 107.3 . .
C33 C34 H34A 109.5 . .
C33 C34 H34B 109.5 . .
H34A C34 H34B 109.5 . .
C33 C34 H34C 109.5 . .
H34A C34 H34C 109.5 . .
H34B C34 H34C 109.5 . .
C36 C35 N3 115.0(4) . .
C36 C35 H35A 108.5 . .
N3 C35 H35A 108.5 . .
C36 C35 H35B 108.5 . .
N3 C35 H35B 108.5 . .
H35A C35 H35B 107.5 . .
C35 C36 H36A 109.5 . .
C35 C36 H36B 109.5 . .
H36A C36 H36B 109.5 . .
C35 C36 H36C 109.5 . .
H36A C36 H36C 109.5 . .
H36B C36 H36C 109.5 . .
N3 C37 C38 115.0(4) . .
N3 C37 H37A 108.5 . .
C38 C37 H37A 108.5 . .
N3 C37 H37B 108.5 . .
C38 C37 H37B 108.5 . .
H37A C37 H37B 107.5 . .
C37 C38 H38A 109.5 . .
C37 C38 H38B 109.5 . .
H38A C38 H38B 109.5 . .
C37 C38 H38C 109.5 . .
H38A C38 H38C 109.5 . .
H38B C38 H38C 109.5 . .
C40 C39 N3 115.2(4) . .
C40 C39 H39A 108.5 . .
N3 C39 H39A 108.5 . .
C40 C39 H39B 108.5 . .
N3 C39 H39B 108.5 . .
H39A C39 H39B 107.5 . .
C39 C40 H40A 109.5 . .
C39 C40 H40B 109.5 . .
H40A C40 H40B 109.5 . .
C39 C40 H40C 109.5 . .
H40A C40 H40C 109.5 . .
H40B C40 H40C 109.5 . .
C45 N4 C43 108.9(3) . .
C45 N4 C41 109.4(3) . .
C43 N4 C41 110.7(3) . .
C45 N4 C47 110.9(3) . .
C43 N4 C47 108.0(3) . .
C41 N4 C47 108.9(3) . .
C42 C41 N4 115.0(3) . .
C42 C41 H41A 108.5 . .
N4 C41 H41A 108.5 . .
C42 C41 H41B 108.5 . .
N4 C41 H41B 108.5 . .
H41A C41 H41B 107.5 . .
C41 C42 H42A 109.5 . .
C41 C42 H42B 109.5 . .
H42A C42 H42B 109.5 . .
C41 C42 H42C 109.5 . .
H42A C42 H42C 109.5 . .
H42B C42 H42C 109.5 . .
N4 C43 C44 114.0(3) . .
N4 C43 H43A 108.8 . .
C44 C43 H43A 108.8 . .
N4 C43 H43B 108.8 . .
C44 C43 H43B 108.8 . .
H43A C43 H43B 107.7 . .
C43 C44 H44A 109.5 . .
C43 C44 H44B 109.5 . .
H44A C44 H44B 109.5 . .
C43 C44 H44C 109.5 . .
H44A C44 H44C 109.5 . .
H44B C44 H44C 109.5 . .
N4 C45 C46 114.9(4) . .
N4 C45 H45A 108.6 . .
C46 C45 H45A 108.6 . .
N4 C45 H45B 108.6 . .
C46 C45 H45B 108.6 . .
H45A C45 H45B 107.5 . .
C45 C46 H46A 109.5 . .
C45 C46 H46B 109.5 . .
H46A C46 H46B 109.5 . .
C45 C46 H46C 109.5 . .
H46A C46 H46C 109.5 . .
H46B C46 H46C 109.5 . .
C48 C47 N4 115.5(4) . .
C48 C47 H47A 108.4 . .
N4 C47 H47A 108.4 . .
C48 C47 H47B 108.4 . .
N4 C47 H47B 108.4 . .
H47A C47 H47B 107.5 . .
C47 C48 H48A 109.5 . .
C47 C48 H48B 109.5 . .
H48A C48 H48B 109.5 . .
C47 C48 H48C 109.5 . .
H48A C48 H48C 109.5 . .
H48B C48 H48C 109.5 . .
C55 N5 C49 111.8(3) . .
C55 N5 C53 111.5(3) . .
C49 N5 C53 105.3(3) . .
C55 N5 C51 105.9(3) . .
C49 N5 C51 111.1(3) . .
C53 N5 C51 111.5(3) . .
N5 C49 C50 116.0(3) . .
N5 C49 H49A 108.3 . .
C50 C49 H49A 108.3 . .
N5 C49 H49B 108.3 . .
C50 C49 H49B 108.3 . .
H49A C49 H49B 107.4 . .
C49 C50 H50A 109.5 . .
C49 C50 H50B 109.5 . .
H50A C50 H50B 109.5 . .
C49 C50 H50C 109.5 . .
H50A C50 H50C 109.5 . .
H50B C50 H50C 109.5 . .
C52 C51 N5 116.0(3) . .
C52 C51 H51A 108.3 . .
N5 C51 H51A 108.3 . .
C52 C51 H51B 108.3 . .
N5 C51 H51B 108.3 . .
H51A C51 H51B 107.4 . .
C51 C52 H52A 109.5 . .
C51 C52 H52B 109.5 . .
H52A C52 H52B 109.5 . .
C51 C52 H52C 109.5 . .
H52A C52 H52C 109.5 . .
H52B C52 H52C 109.5 . .
C54 C53 N5 114.6(3) . .
C54 C53 H53A 108.6 . .
N5 C53 H53A 108.6 . .
C54 C53 H53B 108.6 . .
N5 C53 H53B 108.6 . .
H53A C53 H53B 107.6 . .
C53 C54 H54A 109.5 . .
C53 C54 H54B 109.5 . .
H54A C54 H54B 109.5 . .
C53 C54 H54C 109.5 . .
H54A C54 H54C 109.5 . .
H54B C54 H54C 109.5 . .
C56 C55 N5 115.3(3) . .
C56 C55 H55A 108.5 . .
N5 C55 H55A 108.5 . .
C56 C55 H55B 108.5 . .
N5 C55 H55B 108.5 . .
H55A C55 H55B 107.5 . .
C55 C56 H56A 109.5 . .
C55 C56 H56B 109.5 . .
H56A C56 H56B 109.5 . .
C55 C56 H56C 109.5 . .
H56A C56 H56C 109.5 . .
H56B C56 H56C 109.5 . .
C59 N6 C63 107.0(3) . .
C59 N6 C61 111.1(4) . .
C63 N6 C61 110.2(4) . .
C59 N6 C57 110.7(4) . .
C63 N6 C57 110.8(3) . .
C61 N6 C57 107.1(3) . .
C58 C57 N6 115.0(4) . .
C58 C57 H57A 108.5 . .
N6 C57 H57A 108.5 . .
C58 C57 H57B 108.5 . .
N6 C57 H57B 108.5 . .
H57A C57 H57B 107.5 . .
C57 C58 H58A 109.5 . .
C57 C58 H58B 109.5 . .
H58A C58 H58B 109.5 . .
C57 C58 H58C 109.5 . .
H58A C58 H58C 109.5 . .
H58B C58 H58C 109.5 . .
N6 C59 C60 114.5(4) . .
N6 C59 H59A 108.6 . .
C60 C59 H59A 108.6 . .
N6 C59 H59B 108.6 . .
C60 C59 H59B 108.6 . .
H59A C59 H59B 107.6 . .
C59 C60 H60A 109.5 . .
C59 C60 H60B 109.5 . .
H60A C60 H60B 109.5 . .
C59 C60 H60C 109.5 . .
H60A C60 H60C 109.5 . .
H60B C60 H60C 109.5 . .
C62 C61 N6 113.6(4) . .
C62 C61 H61A 108.8 . .
N6 C61 H61A 108.8 . .
C62 C61 H61B 108.8 . .
N6 C61 H61B 108.8 . .
H61A C61 H61B 107.7 . .
C61 C62 H62A 109.5 . .
C61 C62 H62B 109.5 . .
H62A C62 H62B 109.5 . .
C61 C62 H62C 109.5 . .
H62A C62 H62C 109.5 . .
H62B C62 H62C 109.5 . .
N6 C63 C64 115.5(4) . .
N6 C63 H63A 108.4 . .
C64 C63 H63A 108.4 . .
N6 C63 H63B 108.4 . .
C64 C63 H63B 108.4 . .
H63A C63 H63B 107.5 . .
C63 C64 H64A 109.5 . .
C63 C64 H64B 109.5 . .
H64A C64 H64B 109.5 . .
C63 C64 H64C 109.5 . .
H64A C64 H64C 109.5 . .
H64B C64 H64C 109.5 . .
N7 C65 H65A 109.5 . .
N7 C65 H65B 109.5 . .
H65A C65 H65B 109.5 . .
N7 C65 H65C 109.5 . .
H65A C65 H65C 109.5 . .
H65B C65 H65C 109.5 . .
O38 N7 O37 122.7(7) . .
O38 N7 C65 117.5(6) . .
O37 N7 C65 119.7(6) . .
N8 C66 H66A 109.5 . .
N8 C66 H66B 109.5 . .
H66A C66 H66B 109.5 . .
N8 C66 H66C 109.5 . .
H66A C66 H66C 109.5 . .
H66B C66 H66C 109.5 . .
O39 N8 O40 123.1(5) . .
O39 N8 C66 118.1(4) . .
O40 N8 C66 118.7(4) . .
N9 C67 H67A 109.5 . .
N9 C67 H67B 109.5 . .
H67A C67 H67B 109.5 . .
N9 C67 H67C 109.5 . .
H67A C67 H67C 109.5 . .
H67B C67 H67C 109.5 . .
O41 N9 O42 124.9(5) . .
O41 N9 C67 117.5(5) . .
O42 N9 C67 117.6(5) . .
N10 C68 H68A 109.5 . .
N10 C68 H68B 109.5 . .
H68A C68 H68B 109.5 . .
N10 C68 H68C 109.5 . .
H68A C68 H68C 109.5 . .
H68B C68 H68C 109.5 . .
O43 N10 O44 122.1(6) . .
O43 N10 C68 119.8(6) . .
O44 N10 C68 118.1(5) . .
N11 C69 H69A 109.5 . .
N11 C69 H69B 109.5 . .
H69A C69 H69B 109.5 . .
N11 C69 H69C 109.5 . .
H69A C69 H69C 109.5 . .
H69B C69 H69C 109.5 . .
O46 N11 O45 122.0(5) . .
O46 N11 C69 118.7(4) . .
O45 N11 C69 119.1(4) . .

loop_
_geom_bond_atom_site_label_1
_geom_bond_atom_site_label_2
_geom_bond_distance
_geom_bond_site_symmetry_2
MN1 O3 1.912(2) .
MN1 O4 1.921(2) .
MN1 O13 1.947(3) .
MN1 O10 1.949(3) .
MN1 O1 2.169(3) 2_567
MN1 O5 2.277(3) .
MN1 MN2 2.8431(8) 2_567
MN1 MN3 3.0431(8) .
MN1 MN3 3.0554(8) 2_567
MN2 O18 1.914(3) .
MN2 O6 1.921(3) .
MN2 O4 1.933(3) 2_567
MN2 O3 1.952(2) 2_567
MN2 O2 2.123(3) .
MN2 O5 2.163(3) .
MN2 MN1 2.8430(8) 2_567
MN2 MN3 2.9714(8) .
MN2 MN3 2.9786(8) 2_567
MN3 O16 1.904(3) 2_567
MN3 O7 1.915(3) .
MN3 O3 1.918(2) .
MN3 O4 1.935(2) 2_567
MN3 O5 1.937(3) .
MN3 O5 1.959(3) 2_567
MN3 MN3 2.9276(11) 2_567
MN3 MN2 2.9787(8) 2_567
MN3 MN1 3.0553(8) 2_567
V1 O8 1.615(3) .
V1 O6 1.718(3) .
V1 O7 1.728(3) .
V1 O9 1.825(3) .
V2 O11 1.618(3) .
V2 O10 1.702(3) .
V2 O9 1.761(3) .
V2 O12 1.798(3) .
V3 O14 1.631(3) .
V3 O13 1.686(3) .
V3 O15 1.767(3) .
V3 O12 1.802(3) .
V4 O17 1.624(3) .
V4 O18 1.719(3) .
V4 O16 1.724(3) .
V4 O15 1.831(3) .
O1 C1 1.249(5) .
O1 MN1 2.169(3) 2_567
O2 C1 1.275(5) .
O3 MN2 1.952(2) 2_567
O4 MN2 1.933(3) 2_567
O4 MN3 1.935(2) 2_567
O5 MN3 1.959(3) 2_567
O16 MN3 1.904(3) 2_567
C1 C2 1.502(5) .
C2 C7 1.388(6) .
C2 C3 1.391(6) .
C3 C4 1.386(6) .
C3 H3 0.9500 .
C4 C5 1.378(7) .
C4 H4 0.9500 .
C5 C6 1.393(7) .
C5 C8 1.507(6) .
C6 C7 1.368(6) .
C6 H6 0.9500 .
C7 H7 0.9500 .
C8 H8A 0.9800 .
C8 H8B 0.9800 .
C8 H8C 0.9800 .
MN4 O21 1.912(3) .
MN4 O22 1.918(2) .
MN4 O31 1.942(3) 2_566
MN4 O28 1.949(3) 2_566
MN4 O19 2.158(3) .
MN4 O23 2.259(3) .
MN4 MN5 2.8586(8) .
MN4 MN6 3.0342(8) .
MN4 MN6 3.0483(8) 2_566
MN5 O36 1.916(3) .
MN5 O24 1.926(3) .
MN5 O21 1.936(3) .
MN5 O22 1.944(3) .
MN5 O23 2.108(3) 2_566
MN5 O20 2.109(3) .
MN5 MN6 2.9609(8) 2_566
MN5 MN6 2.9829(8) .
MN6 O25 1.917(3) .
MN6 O22 1.919(2) .
MN6 O34 1.925(3) 2_566
MN6 O21 1.926(2) 2_566
MN6 O23 1.958(3) .
MN6 O23 2.016(3) 2_566
MN6 MN5 2.9609(8) 2_566
MN6 MN6 2.9989(12) 2_566
MN6 MN4 3.0483(8) 2_566
V5 O26 1.624(3) .
V5 O24 1.716(3) .
V5 O25 1.721(3) .
V5 O27 1.836(3) .
V6 O29 1.619(3) .
V6 O28 1.696(3) .
V6 O27 1.765(3) .
V6 O30 1.788(3) .
V7 O32 1.623(3) .
V7 O31 1.696(3) .
V7 O33 1.768(3) .
V7 O30 1.804(3) .
V8 O35 1.622(3) .
V8 O34 1.715(3) .
V8 O36 1.723(3) .
V8 O33 1.835(3) .
O19 C9 1.260(5) .
O20 C9 1.270(5) .
O21 MN6 1.926(3) 2_566
O23 MN6 2.016(3) 2_566
O23 MN5 2.108(3) 2_566
O28 MN4 1.949(3) 2_566
O31 MN4 1.942(3) 2_566
O34 MN6 1.925(3) 2_566
C9 C10 1.494(6) .
C10 C15 1.393(6) .
C10 C11 1.399(6) .
C11 C12 1.381(6) .
C11 H11 0.9500 .
C12 C13 1.393(7) .
C12 H12 0.9500 .
C13 C14 1.395(6) .
C13 C16 1.514(7) .
C14 C15 1.382(6) .
C14 H14 0.9500 .
C15 H15 0.9500 .
C16 H16A 0.9800 .
C16 H16B 0.9800 .
C16 H16C 0.9800 .
N1 C17 1.519(5) .
N1 C19 1.520(5) .
N1 C21 1.523(5) .
N1 C23 1.529(5) .
C17 C18 1.517(6) .
C17 H17A 0.9900 .
C17 H17B 0.9900 .
C18 H18A 0.9800 .
C18 H18B 0.9800 .
C18 H18C 0.9800 .
C19 C20 1.510(6) .
C19 H19A 0.9900 .
C19 H19B 0.9900 .
C20 H20A 0.9800 .
C20 H20B 0.9800 .
C20 H20C 0.9800 .
C21 C22 1.505(6) .
C21 H21A 0.9900 .
C21 H21B 0.9900 .
C22 H22A 0.9800 .
C22 H22B 0.9800 .
C22 H22C 0.9800 .
C23 C24 1.517(6) .
C23 H23A 0.9900 .
C23 H23B 0.9900 .
C24 H24A 0.9800 .
C24 H24B 0.9800 .
C24 H24C 0.9800 .
N2 C27 1.502(5) .
N2 C29 1.511(5) .
N2 C31 1.515(5) .
N2 C25 1.534(5) .
C25 C26 1.507(6) .
C25 H25A 0.9900 .
C25 H25B 0.9900 .
C26 H26A 0.9800 .
C26 H26B 0.9800 .
C26 H26C 0.9800 .
C27 C28 1.532(6) .
C27 H27A 0.9900 .
C27 H27B 0.9900 .
C28 H28A 0.9800 .
C28 H28B 0.9800 .
C28 H28C 0.9800 .
C29 C30 1.511(6) .
C29 H29A 0.9900 .
C29 H29B 0.9900 .
C30 H30A 0.9800 .
C30 H30B 0.9800 .
C30 H30C 0.9800 .
C31 C32 1.507(6) .
C31 H31A 0.9900 .
C31 H31B 0.9900 .
C32 H32A 0.9800 .
C32 H32B 0.9800 .
C32 H32C 0.9800 .
N3 C37 1.507(6) .
N3 C39 1.516(5) .
N3 C33 1.523(6) .
N3 C35 1.528(6) .
C33 C34 1.505(8) .
C33 H33A 0.9900 .
C33 H33B 0.9900 .
C34 H34A 0.9800 .
C34 H34B 0.9800 .
C34 H34C 0.9800 .
C35 C36 1.506(7) .
C35 H35A 0.9900 .
C35 H35B 0.9900 .
C36 H36A 0.9800 .
C36 H36B 0.9800 .
C36 H36C 0.9800 .
C37 C38 1.516(7) .
C37 H37A 0.9900 .
C37 H37B 0.9900 .
C38 H38A 0.9800 .
C38 H38B 0.9800 .
C38 H38C 0.9800 .
C39 C40 1.508(7) .
C39 H39A 0.9900 .
C39 H39B 0.9900 .
C40 H40A 0.9800 .
C40 H40B 0.9800 .
C40 H40C 0.9800 .
N4 C45 1.513(5) .
N4 C43 1.519(5) .
N4 C41 1.520(5) .
N4 C47 1.521(5) .
C41 C42 1.513(6) .
C41 H41A 0.9900 .
C41 H41B 0.9900 .
C42 H42A 0.9800 .
C42 H42B 0.9800 .
C42 H42C 0.9800 .
C43 C44 1.527(6) .
C43 H43A 0.9900 .
C43 H43B 0.9900 .
C44 H44A 0.9800 .
C44 H44B 0.9800 .
C44 H44C 0.9800 .
C45 C46 1.528(6) .
C45 H45A 0.9900 .
C45 H45B 0.9900 .
C46 H46A 0.9800 .
C46 H46B 0.9800 .
C46 H46C 0.9800 .
C47 C48 1.516(6) .
C47 H47A 0.9900 .
C47 H47B 0.9900 .
C48 H48A 0.9800 .
C48 H48B 0.9800 .
C48 H48C 0.9800 .
N5 C55 1.517(5) .
N5 C49 1.519(5) .
N5 C53 1.525(5) .
N5 C51 1.525(5) .
C49 C50 1.523(6) .
C49 H49A 0.9900 .
C49 H49B 0.9900 .
C50 H50A 0.9800 .
C50 H50B 0.9800 .
C50 H50C 0.9800 .
C51 C52 1.512(6) .
C51 H51A 0.9900 .
C51 H51B 0.9900 .
C52 H52A 0.9800 .
C52 H52B 0.9800 .
C52 H52C 0.9800 .
C53 C54 1.514(6) .
C53 H53A 0.9900 .
C53 H53B 0.9900 .
C54 H54A 0.9800 .
C54 H54B 0.9800 .
C54 H54C 0.9800 .
C55 C56 1.516(6) .
C55 H55A 0.9900 .
C55 H55B 0.9900 .
C56 H56A 0.9800 .
C56 H56B 0.9800 .
C56 H56C 0.9800 .
N6 C59 1.513(6) .
N6 C63 1.514(6) .
N6 C61 1.522(6) .
N6 C57 1.526(6) .
C57 C58 1.502(6) .
C57 H57A 0.9900 .
C57 H57B 0.9900 .
C58 H58A 0.9800 .
C58 H58B 0.9800 .
C58 H58C 0.9800 .
C59 C60 1.525(7) .
C59 H59A 0.9900 .
C59 H59B 0.9900 .
C60 H60A 0.9800 .
C60 H60B 0.9800 .
C60 H60C 0.9800 .
C61 C62 1.522(7) .
C61 H61A 0.9900 .
C61 H61B 0.9900 .
C62 H62A 0.9800 .
C62 H62B 0.9800 .
C62 H62C 0.9800 .
C63 C64 1.519(7) .
C63 H63A 0.9900 .
C63 H63B 0.9900 .
C64 H64A 0.9800 .
C64 H64B 0.9800 .
C64 H64C 0.9800 .
C65 N7 1.446(7) .
C65 H65A 0.9800 .
C65 H65B 0.9800 .
C65 H65C 0.9800 .
N7 O38 1.178(7) .
N7 O37 1.191(8) .
C66 N8 1.480(6) .
C66 H66A 0.9800 .
C66 H66B 0.9800 .
C66 H66C 0.9800 .
N8 O39 1.219(5) .
N8 O40 1.229(5) .
C67 N9 1.461(6) .
C67 H67A 0.9800 .
C67 H67B 0.9800 .
C67 H67C 0.9800 .
N9 O41 1.220(7) .
N9 O42 1.233(7) .
C68 N10 1.488(8) .
C68 H68A 0.9800 .
C68 H68B 0.9800 .
C68 H68C 0.9800 .
N10 O43 1.199(6) .
N10 O44 1.240(7) .
C69 N11 1.459(6) .
C69 H69A 0.9800 .
C69 H69B 0.9800 .
C69 H69C 0.9800 .
N11 O46 1.204(6) .
N11 O45 1.211(5) .
